data_4061465
_journal_name_full Organometallics
_journal_paper_doi 10.1021/om050182b
_journal_year 2005
_chemical_formula_sum 'C37 H54 Cl F6 N2 O P3 Ru'
_chemical_formula_weight 886.25
_space_group_IT_number 2
_symmetry_cell_setting triclinic
_symmetry_space_group_name_Hall '-P 1'
_symmetry_space_group_name_H-M 'P -1'
_cell_angle_alpha 93.125(2)
_cell_angle_beta 105.887(2)
_cell_angle_gamma 100.942(2)
_cell_formula_units_Z 2
_cell_length_a 10.6084(3)
_cell_length_b 13.1357(4)
_cell_length_c 15.0116(5)
_cell_measurement_temperature 120(2)
_cell_volume 1962.8(1)
_diffrn_ambient_temperature 120(2)
_exptl_crystal_density_diffrn 1.500
_cod_depositor_comments
;
The following automatic conversions were performed:
'_symmetry_cell_setting' value 'Triclinic' changed to 'triclinic'
according to '/home/saulius/struct/CIF-dictionaries/cif_core.dic'
dictionary named 'cif_core.dic' version 2.4.1 from 2010-06-29.

Automatic conversion script
Id: cif_fix_enum 1527 2010-12-29 10:47:43Z saulius 
;
_cod_database_code 4061465

loop_
_symmetry_equiv_pos_as_xyz
'x, y, z'
'-x, -y, -z'

loop_
_atom_site_label
_atom_site_type_symbol
_atom_site_fract_x
_atom_site_fract_y
_atom_site_fract_z
_atom_site_U_iso_or_equiv
_atom_site_adp_type
_atom_site_occupancy
_atom_site_symmetry_multiplicity
_atom_site_calc_flag
_atom_site_refinement_flags
_atom_site_disorder_assembly
_atom_site_disorder_group
Ru2 Ru -0.21271(2) 0.612806(18) 0.839298(16) 0.01796(8) Uani 1 1 d . . .
P2 P -0.32198(7) 0.45850(6) 0.73766(5) 0.01962(17) Uani 1 1 d . . .
P1 P -0.25231(7) 0.69936(6) 0.69719(5) 0.02011(17) Uani 1 1 d . . .
Cl Cl -0.43109(7) 0.62178(6) 0.85311(5) 0.02814(18) Uani 1 1 d . . .
O O -0.1544(2) 0.49723(18) 1.00948(16) 0.0355(6) Uani 1 1 d . . .
C C -0.1801(3) 0.5382(2) 0.9440(2) 0.0237(7) Uani 1 1 d . . .
C1 C -0.3092(3) 0.5930(2) 0.6014(2) 0.0237(7) Uani 1 1 d . . .
H1A H -0.3596 0.6183 0.5443 0.028 Uiso 1 1 calc R . .
H1B H -0.2300 0.5722 0.5891 0.028 Uiso 1 1 calc R . .
C2 C -0.3981(3) 0.4983(2) 0.6231(2) 0.0235(7) Uani 1 1 d . . .
H2A H -0.4143 0.4396 0.5743 0.028 Uiso 1 1 calc R . .
H2B H -0.4858 0.5148 0.6219 0.028 Uiso 1 1 calc R . .
N11 N -0.1229(2) 0.75193(18) 0.93381(16) 0.0185(5) Uani 1 1 d . . .
C11 C -0.1884(3) 0.8070(2) 0.9761(2) 0.0230(7) Uani 1 1 d . . .
H11 H -0.2837 0.7891 0.9583 0.028 Uiso 1 1 calc R . .
C12 C -0.1230(3) 0.8885(2) 1.0441(2) 0.0265(7) Uani 1 1 d . . .
H12 H -0.1723 0.9265 1.0725 0.032 Uiso 1 1 calc R . .
C13 C 0.0157(3) 0.9148(2) 1.0709(2) 0.0288(7) Uani 1 1 d . . .
H13 H 0.0631 0.9708 1.1180 0.035 Uiso 1 1 calc R . .
C14 C 0.0843(3) 0.8577(2) 1.0277(2) 0.0262(7) Uani 1 1 d . . .
H14 H 0.1795 0.8739 1.0452 0.031 Uiso 1 1 calc R . .
C15 C 0.0125(3) 0.7771(2) 0.9588(2) 0.0208(6) Uani 1 1 d . . .
N21 N -0.0096(2) 0.63644(18) 0.84180(16) 0.0189(5) Uani 1 1 d . . .
C21 C 0.0451(3) 0.5854(2) 0.7869(2) 0.0218(6) Uani 1 1 d . . .
H21 H -0.0129 0.5321 0.7405 0.026 Uiso 1 1 calc R . .
C22 C 0.1795(3) 0.6056(2) 0.7937(2) 0.0257(7) Uani 1 1 d . . .
H22 H 0.2125 0.5669 0.7532 0.031 Uiso 1 1 calc R . .
C23 C 0.2655(3) 0.6829(2) 0.8600(2) 0.0273(7) Uani 1 1 d . . .
H23 H 0.3592 0.6979 0.8671 0.033 Uiso 1 1 calc R . .
C24 C 0.2116(3) 0.7381(2) 0.9159(2) 0.0263(7) Uani 1 1 d . . .
H24 H 0.2689 0.7923 0.9617 0.032 Uiso 1 1 calc R . .
C25 C 0.0762(3) 0.7155(2) 0.90607(19) 0.0202(6) Uani 1 1 d . . .
C31 C -0.1041(3) 0.7755(2) 0.6703(2) 0.0220(6) Uani 1 1 d . . .
H31 H -0.0332 0.7336 0.6863 0.026 Uiso 1 1 calc R . .
C32 C -0.0448(3) 0.8812(2) 0.7306(2) 0.0270(7) Uani 1 1 d . . .
H32A H -0.1097 0.9273 0.7151 0.032 Uiso 1 1 calc R . .
H32B H -0.0293 0.8705 0.7972 0.032 Uiso 1 1 calc R . .
C33 C 0.0874(3) 0.9340(3) 0.7148(2) 0.0361(8) Uani 1 1 d . . .
H33A H 0.1224 1.0023 0.7535 0.043 Uiso 1 1 calc R . .
H33B H 0.1544 0.8901 0.7337 0.043 Uiso 1 1 calc R . .
C34 C 0.0656(4) 0.9497(3) 0.6123(2) 0.0375(8) Uani 1 1 d . . .
H34A H 0.0040 0.9980 0.5948 0.045 Uiso 1 1 calc R . .
H34B H 0.1523 0.9815 0.6022 0.045 Uiso 1 1 calc R . .
C35 C 0.0065(3) 0.8459(3) 0.5513(2) 0.0339(8) Uani 1 1 d . . .
H35A H 0.0717 0.7999 0.5655 0.041 Uiso 1 1 calc R . .
H35B H -0.0096 0.8579 0.4850 0.041 Uiso 1 1 calc R . .
C36 C -0.1250(3) 0.7917(2) 0.5670(2) 0.0268(7) Uani 1 1 d . . .
H36A H -0.1587 0.7233 0.5283 0.032 Uiso 1 1 calc R . .
H36B H -0.1930 0.8346 0.5476 0.032 Uiso 1 1 calc R . .
C41 C -0.3744(3) 0.7850(2) 0.6719(2) 0.0275(7) Uani 1 1 d . . .
H41 H -0.3527 0.8275 0.6227 0.033 Uiso 1 1 calc R . .
C42 C -0.3583(3) 0.8633(3) 0.7566(2) 0.0308(8) Uani 1 1 d . . .
H42A H -0.3868 0.8257 0.8056 0.037 Uiso 1 1 calc R . .
H42B H -0.2629 0.8989 0.7828 0.037 Uiso 1 1 calc R . .
C43 C -0.4436(4) 0.9436(3) 0.7269(3) 0.0480(10) Uani 1 1 d . . .
H43A H -0.4328 0.9937 0.7816 0.058 Uiso 1 1 calc R . .
H43B H -0.4121 0.9830 0.6800 0.058 Uiso 1 1 calc R . .
C44 C -0.5875(4) 0.8930(4) 0.6869(3) 0.0608(13) Uani 1 1 d . . .
H44A H -0.6393 0.9465 0.6646 0.073 Uiso 1 1 calc R . .
H44B H -0.6218 0.8604 0.7359 0.073 Uiso 1 1 calc R . .
C45 C -0.6084(4) 0.8095(4) 0.6056(3) 0.0565(12) Uani 1 1 d . . .
H45A H -0.7040 0.7732 0.5842 0.068 Uiso 1 1 calc R . .
H45B H -0.5863 0.8437 0.5530 0.068 Uiso 1 1 calc R . .
C46 C -0.5216(3) 0.7294(3) 0.6330(3) 0.0405(9) Uani 1 1 d . . .
H46A H -0.5330 0.6800 0.5778 0.049 Uiso 1 1 calc R . .
H46B H -0.5501 0.6892 0.6806 0.049 Uiso 1 1 calc R . .
C51 C -0.2153(3) 0.3702(2) 0.7146(2) 0.0229(7) Uani 1 1 d . . .
H51 H -0.1578 0.4094 0.6796 0.028 Uiso 1 1 calc R . .
C52 C -0.1175(3) 0.3490(2) 0.8047(2) 0.0238(7) Uani 1 1 d . . .
H52A H -0.0719 0.4159 0.8441 0.029 Uiso 1 1 calc R . .
H52B H -0.1680 0.3046 0.8401 0.029 Uiso 1 1 calc R . .
C53 C -0.0130(3) 0.2946(2) 0.7824(2) 0.0284(7) Uani 1 1 d . . .
H53A H 0.0467 0.2792 0.8411 0.034 Uiso 1 1 calc R . .
H53B H 0.0427 0.3417 0.7520 0.034 Uiso 1 1 calc R . .
C54 C -0.0798(3) 0.1931(3) 0.7182(2) 0.0325(8) Uani 1 1 d . . .
H54A H -0.0102 0.1621 0.7013 0.039 Uiso 1 1 calc R . .
H54B H -0.1265 0.1429 0.7516 0.039 Uiso 1 1 calc R . .
C55 C -0.1800(3) 0.2124(3) 0.6299(2) 0.0309(8) Uani 1 1 d . . .
H55A H -0.2254 0.1450 0.5913 0.037 Uiso 1 1 calc R . .
H55B H -0.1320 0.2568 0.5933 0.037 Uiso 1 1 calc R . .
C56 C -0.2850(3) 0.2659(2) 0.6537(2) 0.0265(7) Uani 1 1 d . . .
H56A H -0.3365 0.2199 0.6875 0.032 Uiso 1 1 calc R . .
H56B H -0.3484 0.2786 0.5956 0.032 Uiso 1 1 calc R . .
C61 C -0.4711(3) 0.3811(2) 0.7630(2) 0.0237(7) Uani 1 1 d . . .
H61 H -0.5204 0.4343 0.7782 0.028 Uiso 1 1 calc R . .
C62 C -0.4411(3) 0.3243(3) 0.8498(2) 0.0312(8) Uani 1 1 d . . .
H62A H -0.3750 0.3723 0.9020 0.037 Uiso 1 1 calc R . .
H62B H -0.4014 0.2645 0.8377 0.037 Uiso 1 1 calc R . .
C64 C -0.6747(3) 0.2138(3) 0.7961(2) 0.0352(8) Uani 1 1 d . . .
H64A H -0.6426 0.1497 0.7846 0.042 Uiso 1 1 calc R . .
H64B H -0.7590 0.1931 0.8131 0.042 Uiso 1 1 calc R . .
C65 C -0.7028(3) 0.2667(3) 0.7076(2) 0.0350(8) Uani 1 1 d . . .
H65A H -0.7453 0.3259 0.7166 0.042 Uiso 1 1 calc R . .
H65B H -0.7664 0.2165 0.6560 0.042 Uiso 1 1 calc R . .
C66 C -0.5746(3) 0.3068(3) 0.6814(2) 0.0331(8) Uani 1 1 d . . .
H66A H -0.5954 0.3442 0.6255 0.040 Uiso 1 1 calc R . .
H66B H -0.5365 0.2471 0.6662 0.040 Uiso 1 1 calc R . .
C63 C -0.5698(3) 0.2849(3) 0.8771(2) 0.0378(9) Uani 1 1 d . . .
P4 P 0.5000 1.0000 0.0000 0.0248(3) Uani 1 2 d S . .
F43 F 0.57427(19) 1.07019(15) -0.06292(13) 0.0379(5) Uani 1 1 d . . .
F42 F 0.52474(19) 0.89747(14) -0.04826(13) 0.0381(5) Uani 1 1 d . . .
F41 F 0.35999(18) 0.98716(16) -0.07865(13) 0.0398(5) Uani 1 1 d . . .
P3 P 0.0000 0.5000 0.5000 0.0327(3) Uani 1 2 d S . .
F32 F -0.0075(2) 0.40823(17) 0.42410(15) 0.0512(6) Uani 1 1 d . . .
F33 F -0.0684(3) 0.56290(18) 0.41979(16) 0.0645(7) Uani 1 1 d . . .
F31 F 0.1444(2) 0.55530(18) 0.49337(17) 0.0597(7) Uani 1 1 d . . .

loop_
_atom_site_aniso_label
_atom_site_aniso_U_11
_atom_site_aniso_U_22
_atom_site_aniso_U_33
_atom_site_aniso_U_23
_atom_site_aniso_U_13
_atom_site_aniso_U_12
Ru2 0.01216(13) 0.02413(14) 0.01687(13) -0.00240(9) 0.00476(9) 0.00262(9)
P2 0.0149(4) 0.0242(4) 0.0175(4) -0.0021(3) 0.0038(3) 0.0013(3)
P1 0.0163(4) 0.0252(4) 0.0176(4) -0.0024(3) 0.0039(3) 0.0043(3)
Cl 0.0156(4) 0.0371(4) 0.0323(4) -0.0054(3) 0.0103(3) 0.0045(3)
O 0.0328(13) 0.0402(14) 0.0261(13) 0.0032(11) 0.0027(10) -0.0010(11)
C 0.0150(15) 0.0284(17) 0.0229(17) -0.0058(14) 0.0027(13) -0.0008(13)
C1 0.0231(16) 0.0289(17) 0.0173(15) -0.0011(12) 0.0034(12) 0.0063(13)
C2 0.0190(15) 0.0298(17) 0.0178(15) -0.0008(13) 0.0023(12) 0.0011(13)
N11 0.0159(12) 0.0262(13) 0.0150(12) 0.0036(10) 0.0059(10) 0.0059(10)
C11 0.0228(16) 0.0297(16) 0.0190(15) 0.0011(13) 0.0087(13) 0.0082(13)
C12 0.0303(18) 0.0285(17) 0.0240(17) -0.0006(13) 0.0120(14) 0.0095(14)
C13 0.0331(18) 0.0282(17) 0.0222(16) -0.0060(13) 0.0062(14) 0.0046(14)
C14 0.0227(16) 0.0279(17) 0.0240(16) -0.0035(13) 0.0040(13) 0.0019(13)
C15 0.0183(15) 0.0253(16) 0.0187(15) 0.0027(12) 0.0065(12) 0.0028(12)
N21 0.0171(12) 0.0226(13) 0.0161(12) 0.0021(10) 0.0037(10) 0.0035(10)
C21 0.0205(16) 0.0243(16) 0.0210(16) 0.0002(12) 0.0077(12) 0.0041(12)
C22 0.0202(16) 0.0293(17) 0.0311(18) 0.0023(14) 0.0118(14) 0.0076(13)
C23 0.0150(15) 0.0333(18) 0.0349(18) 0.0032(14) 0.0094(13) 0.0051(13)
C24 0.0200(16) 0.0266(17) 0.0287(17) -0.0018(13) 0.0053(13) 0.0004(13)
C25 0.0167(15) 0.0264(16) 0.0165(15) 0.0009(12) 0.0041(12) 0.0038(12)
C31 0.0195(15) 0.0272(16) 0.0209(15) 0.0030(13) 0.0063(12) 0.0079(13)
C32 0.0277(17) 0.0294(17) 0.0207(16) 0.0003(13) 0.0046(13) 0.0029(14)
C33 0.034(2) 0.0317(19) 0.035(2) 0.0019(15) 0.0064(16) -0.0059(15)
C34 0.036(2) 0.037(2) 0.038(2) 0.0088(16) 0.0136(16) -0.0015(16)
C35 0.039(2) 0.039(2) 0.0285(18) 0.0084(15) 0.0182(16) 0.0069(16)
C36 0.0304(18) 0.0286(17) 0.0222(16) 0.0028(13) 0.0090(14) 0.0059(14)
C41 0.0269(17) 0.0337(18) 0.0253(17) 0.0027(14) 0.0091(14) 0.0125(14)
C42 0.0308(18) 0.0384(19) 0.0257(17) -0.0021(14) 0.0086(14) 0.0145(15)
C43 0.070(3) 0.051(2) 0.037(2) 0.0049(18) 0.020(2) 0.039(2)
C44 0.057(3) 0.091(3) 0.048(3) 0.005(2) 0.014(2) 0.051(3)
C45 0.040(2) 0.090(3) 0.043(2) 0.003(2) 0.0013(19) 0.037(2)
C46 0.0273(19) 0.059(2) 0.034(2) -0.0025(17) 0.0043(16) 0.0147(17)
C51 0.0212(16) 0.0246(16) 0.0215(16) -0.0015(12) 0.0069(13) 0.0014(12)
C52 0.0222(16) 0.0257(16) 0.0228(16) -0.0016(13) 0.0064(13) 0.0044(13)
C53 0.0217(16) 0.0325(18) 0.0313(18) 0.0006(14) 0.0070(14) 0.0087(14)
C54 0.0337(19) 0.0335(18) 0.0317(18) -0.0023(15) 0.0083(15) 0.0141(15)
C55 0.0332(19) 0.0296(18) 0.0288(18) -0.0050(14) 0.0080(15) 0.0081(14)
C56 0.0264(17) 0.0265(17) 0.0233(16) -0.0020(13) 0.0048(13) 0.0025(13)
C61 0.0173(15) 0.0284(17) 0.0246(16) 0.0007(13) 0.0072(13) 0.0020(13)
C62 0.0247(17) 0.0363(19) 0.0263(17) 0.0017(14) 0.0039(14) -0.0035(14)
C64 0.0221(17) 0.039(2) 0.041(2) 0.0022(16) 0.0108(15) -0.0050(15)
C65 0.0184(17) 0.043(2) 0.036(2) 0.0055(16) 0.0043(14) -0.0059(14)
C66 0.0216(17) 0.044(2) 0.0252(18) 0.0014(15) 0.0023(14) -0.0052(15)
C63 0.0287(19) 0.047(2) 0.0326(19) 0.0023(16) 0.0118(15) -0.0072(16)
P4 0.0162(6) 0.0288(6) 0.0278(6) -0.0045(5) 0.0063(5) 0.0030(5)
F43 0.0368(11) 0.0384(11) 0.0367(11) -0.0023(9) 0.0171(9) -0.0040(9)
F42 0.0407(12) 0.0331(11) 0.0429(12) -0.0067(9) 0.0160(10) 0.0109(9)
F41 0.0212(10) 0.0498(12) 0.0403(12) -0.0036(9) -0.0021(9) 0.0067(9)
P3 0.0465(8) 0.0313(7) 0.0287(7) 0.0029(5) 0.0206(6) 0.0143(6)
F32 0.0649(15) 0.0505(13) 0.0456(13) -0.0095(11) 0.0259(12) 0.0197(11)
F33 0.093(2) 0.0520(14) 0.0448(14) 0.0127(11) 0.0044(13) 0.0287(14)
F31 0.0570(15) 0.0556(15) 0.0736(17) -0.0069(12) 0.0384(13) 0.0047(12)

loop_
_geom_bond_atom_site_label_1
_geom_bond_atom_site_label_2
_geom_bond_distance
_geom_bond_site_symmetry_2
_geom_bond_publ_flag
Ru2 C 1.884(3) . ?
Ru2 N21 2.107(2) . ?
Ru2 N11 2.139(2) . ?
Ru2 P2 2.3628(7) . ?
Ru2 Cl 2.4057(7) . ?
Ru2 P1 2.4443(8) . ?
P2 C2 1.839(3) . ?
P2 C51 1.848(3) . ?
P2 C61 1.855(3) . ?
P1 C1 1.836(3) . ?
P1 C41 1.849(3) . ?
P1 C31 1.851(3) . ?
O C 1.139(4) . ?
C1 C2 1.519(4) . ?
N11 C11 1.339(4) . ?
N11 C15 1.351(4) . ?
C11 C12 1.372(4) . ?
C12 C13 1.384(4) . ?
C13 C14 1.387(4) . ?
C14 C15 1.383(4) . ?
C15 C25 1.472(4) . ?
N21 C21 1.347(4) . ?
N21 C25 1.374(4) . ?
C21 C22 1.374(4) . ?
C22 C23 1.376(4) . ?
C23 C24 1.382(4) . ?
C24 C25 1.375(4) . ?
C31 C32 1.536(4) . ?
C31 C36 1.539(4) . ?
C32 C33 1.527(4) . ?
C33 C34 1.523(5) . ?
C34 C35 1.522(5) . ?
C35 C36 1.526(4) . ?
C41 C46 1.528(5) . ?
C41 C42 1.541(4) . ?
C42 C43 1.524(5) . ?
C43 C44 1.484(6) . ?
C44 C45 1.534(5) . ?
C45 C46 1.526(5) . ?
C51 C52 1.538(4) . ?
C51 C56 1.539(4) . ?
C52 C53 1.526(4) . ?
C53 C54 1.528(4) . ?
C54 C55 1.523(4) . ?
C55 C56 1.532(4) . ?
C61 C62 1.524(4) . ?
C61 C66 1.545(4) . ?
C62 C63 1.537(4) . ?
C64 C65 1.517(5) . ?
C64 C63 1.526(5) . ?
C65 C66 1.524(4) . ?
P4 F42 1.5936(17) 2_675 ?
P4 F42 1.5936(17) . ?
P4 F41 1.5973(18) 2_675 ?
P4 F41 1.5973(18) . ?
P4 F43 1.6092(19) 2_675 ?
P4 F43 1.6092(19) . ?
P3 F33 1.586(2) . ?
P3 F33 1.586(2) 2_566 ?
P3 F32 1.5879(19) 2_566 ?
P3 F32 1.5879(19) . ?
P3 F31 1.598(2) . ?
P3 F31 1.598(2) 2_566 ?
